data_4302472
loop_
_publ_author_name
'Erwan Galardon'
'Alain Tomas'
'Mohamed Selkti'
'Pascal Roussel'
'Isabelle Artaud'

_publ_section_title
;
Synthesis, Characterization, and Reactivity of Alkyldisulfanido Zinc
Complexes
;
_journal_name_full 'Inorganic Chemistry'
_journal_page_first 5921
_journal_page_last 5927
_journal_paper_doi 10.1021/ic900238v
_journal_volume 48
_journal_year 2009
_chemical_formula_sum 'C34 H37 B N6 S Zn'
_chemical_formula_weight 637.94
_chemical_name_systematic
;
 ?
;
_space_group_IT_number 14
_symmetry_cell_setting monoclinic
_symmetry_space_group_name_Hall '-P 2ybc'
_symmetry_space_group_name_H-M 'P 1 21/c 1'
_atom_sites_solution_hydrogens geom
_atom_sites_solution_primary direct
_atom_sites_solution_secondary difmap
_audit_creation_method 'WinGX routine CIF_UPDATE'
_cell_angle_alpha 90.00
_cell_angle_beta 100.49(2)
_cell_angle_gamma 90.00
_cell_formula_units_Z 4
_cell_length_a 8.854(2)
_cell_length_b 16.944(3)
_cell_length_c 22.060(5)
_cell_measurement_reflns_used 25
_cell_measurement_temperature 293(2)
_cell_measurement_theta_max 20
_cell_measurement_theta_min 2
_cell_volume 3254.2(12)
_computing_cell_refinement 'CAD4 Express (Enraf Nonius, 1994)'
_computing_data_collection 'CAD4 Express (Enraf Nonius, 1994)'
_computing_data_reduction 'XCAD4 (Harms & Wocadlo, 1995)'
_computing_molecular_graphics 'Ortep III (Farrugia, 1997)'
_computing_publication_material 'WinGX - Version 1.63.02'
_computing_structure_refinement 'SHELXL-97 (Sheldrick, 1997)'
_computing_structure_solution 'SHELXS-97 (Sheldrick, 1997)'
_diffrn_ambient_temperature 293(2)
_diffrn_measured_fraction_theta_full 0.990
_diffrn_measured_fraction_theta_max 0.990
_diffrn_measurement_device_type 'Enraf-nonius CAD4 [7]'
_diffrn_measurement_method '\w - 2\q'
_diffrn_radiation_monochromator graphite
_diffrn_radiation_source 'fine-focus sealed tube'
_diffrn_radiation_type MoK\a
_diffrn_radiation_wavelength 0.71073
_diffrn_reflns_av_R_equivalents 0.0182
_diffrn_reflns_av_sigmaI/netI 0.0388
_diffrn_reflns_limit_h_max 11
_diffrn_reflns_limit_h_min -11
_diffrn_reflns_limit_k_max 21
_diffrn_reflns_limit_k_min -16
_diffrn_reflns_limit_l_max 28
_diffrn_reflns_limit_l_min -28
_diffrn_reflns_number 10507
_diffrn_reflns_theta_full 27.49
_diffrn_reflns_theta_max 27.49
_diffrn_reflns_theta_min 1.52
_diffrn_standards_decay_% 1
_diffrn_standards_interval_time 1
_diffrn_standards_number 3
_exptl_absorpt_coefficient_mu 0.852
_exptl_absorpt_correction_type none
_exptl_crystal_colour colourless
_exptl_crystal_density_diffrn 1.302
_exptl_crystal_density_method 'not measured'
_exptl_crystal_description irregular
_exptl_crystal_F_000 1336
_exptl_crystal_size_max 0.20
_exptl_crystal_size_mid 0.15
_exptl_crystal_size_min 0.10
_refine_diff_density_max 0.399
_refine_diff_density_min -0.472
_refine_diff_density_rms 0.121
_refine_ls_extinction_method none
_refine_ls_goodness_of_fit_ref 1.016
_refine_ls_hydrogen_treatment constr
_refine_ls_matrix_type full
_refine_ls_number_parameters 394
_refine_ls_number_reflns 7405
_refine_ls_number_restraints 0
_refine_ls_restrained_S_all 1.016
_refine_ls_R_factor_all 0.0664
_refine_ls_R_factor_gt 0.0415
_refine_ls_shift/su_max 0.025
_refine_ls_shift/su_mean 0.003
_refine_ls_structure_factor_coef Fsqd
_refine_ls_weighting_details 'calc w=1/[\s^2^(Fo^2^)+(0.0683P)^2^+0.8652P] where P=(Fo^2^+2Fc^2^)/3'
_refine_ls_weighting_scheme calc
_refine_ls_wR_factor_gt 0.1096
_refine_ls_wR_factor_ref 0.1250
_reflns_number_gt 5445
_reflns_number_total 7405
_reflns_threshold_expression >2sigma(I)
_cod_data_source_file ic900238v_si_002_4.cif
_cod_data_source_block erw
_cod_original_sg_symbol_H-M 'P 21/c'
_cod_database_code 4302472

loop_
_symmetry_equiv_pos_as_xyz
'x, y, z'
'-x, y+1/2, -z+1/2'
'-x, -y, -z'
'x, -y-1/2, z-1/2'

loop_
_atom_site_label
_atom_site_type_symbol
_atom_site_fract_x
_atom_site_fract_y
_atom_site_fract_z
_atom_site_U_iso_or_equiv
_atom_site_adp_type
_atom_site_occupancy
_atom_site_symmetry_multiplicity
_atom_site_calc_flag
_atom_site_refinement_flags
_atom_site_disorder_assembly
_atom_site_disorder_group
Zn1 Zn 0.45836(3) 0.244521(14) 0.594580(13) 0.04118(10) Uani 1 1 d . . .
S1 S 0.41029(7) 0.28073(4) 0.68575(3) 0.04684(16) Uani 1 1 d . . .
N1 N 0.3915(2) 0.31139(11) 0.51525(9) 0.0478(5) Uani 1 1 d . . .
N2 N 0.3779(2) 0.14335(11) 0.54578(9) 0.0460(5) Uani 1 1 d . . .
N3 N 0.6763(2) 0.21479(12) 0.57900(10) 0.0475(5) Uani 1 1 d . . .
N4 N 0.4530(2) 0.28502(12) 0.46614(10) 0.0492(5) Uani 1 1 d . . .
N5 N 0.4253(2) 0.14044(11) 0.48960(10) 0.0485(5) Uani 1 1 d . . .
N6 N 0.6825(2) 0.20718(11) 0.51754(10) 0.0490(5) Uani 1 1 d . . .
C1 C 0.5177(3) 0.37321(13) 0.70970(12) 0.0456(5) Uani 1 1 d . . .
C2 C 0.6209(3) 0.35698(16) 0.77157(13) 0.0631(7) Uani 1 1 d . . .
H2A H 0.6989 0.3197 0.7661 0.095 Uiso 1 1 calc R . .
H2B H 0.5606 0.3358 0.7997 0.095 Uiso 1 1 calc R . .
H2C H 0.6684 0.4053 0.7879 0.095 Uiso 1 1 calc R . .
C3 C 0.6129(4) 0.39993(17) 0.66294(15) 0.0675(8) Uani 1 1 d . . .
H3A H 0.6675 0.4473 0.6773 0.101 Uiso 1 1 calc R . .
H3B H 0.5466 0.4101 0.6242 0.101 Uiso 1 1 calc R . .
H3C H 0.6850 0.3593 0.6576 0.101 Uiso 1 1 calc R . .
C4 C 0.4018(4) 0.43690(17) 0.71779(15) 0.0712(8) Uani 1 1 d . . .
H4A H 0.3357 0.4179 0.7446 0.107 Uiso 1 1 calc R . .
H4B H 0.3413 0.4499 0.6784 0.107 Uiso 1 1 calc R . .
H4C H 0.4551 0.4831 0.7355 0.107 Uiso 1 1 calc R . .
C5 C 0.3280(3) 0.38209(13) 0.49913(12) 0.0473(6) Uani 1 1 d . . .
C6 C 0.2369(3) 0.42647(14) 0.53697(12) 0.0491(6) Uani 1 1 d . . .
C7 C 0.1352(3) 0.38862(16) 0.56787(14) 0.0589(7) Uani 1 1 d . . .
H7 H 0.1303 0.3338 0.5675 0.071 Uiso 1 1 calc R . .
C8 C 0.0409(3) 0.4312(2) 0.59930(16) 0.0738(9) Uani 1 1 d . . .
H8 H -0.0266 0.4048 0.6200 0.089 Uiso 1 1 calc R . .
C9 C 0.0462(4) 0.5114(2) 0.60007(17) 0.0802(10) Uani 1 1 d . . .
H9 H -0.0175 0.5398 0.6213 0.096 Uiso 1 1 calc R . .
C10 C 0.1443(4) 0.55001(18) 0.56987(16) 0.0767(10) Uani 1 1 d . . .
H10 H 0.1472 0.6049 0.5705 0.092 Uiso 1 1 calc R . .
C11 C 0.2410(3) 0.50848(16) 0.53785(15) 0.0646(8) Uani 1 1 d . . .
H11 H 0.3078 0.5355 0.5172 0.078 Uiso 1 1 calc R . .
C12 C 0.3529(3) 0.40148(15) 0.44033(13) 0.0571(7) Uani 1 1 d . . .
H12 H 0.3226 0.4476 0.4186 0.069 Uiso 1 1 calc R . .
C13 C 0.4310(3) 0.33931(15) 0.42067(12) 0.0526(6) Uani 1 1 d . . .
C14 C 0.4857(4) 0.3287(2) 0.36078(14) 0.0734(8) Uani 1 1 d . . .
H14A H 0.5886 0.3084 0.3686 0.110 Uiso 1 1 calc R . .
H14B H 0.4840 0.3786 0.3401 0.110 Uiso 1 1 calc R . .
H14C H 0.4195 0.2922 0.3353 0.110 Uiso 1 1 calc R . .
C15 C 0.2939(3) 0.07848(13) 0.54948(12) 0.0451(5) Uani 1 1 d . . .
C16 C 0.2255(3) 0.06014(13) 0.60363(12) 0.0462(6) Uani 1 1 d . . .
C17 C 0.2823(3) 0.08952(14) 0.66210(13) 0.0527(6) Uani 1 1 d . . .
H17 H 0.3695 0.1213 0.6682 0.063 Uiso 1 1 calc R . .
C18 C 0.2111(4) 0.07224(16) 0.71130(14) 0.0644(7) Uani 1 1 d . . .
H18 H 0.2489 0.0937 0.7499 0.077 Uiso 1 1 calc R . .
C19 C 0.0842(3) 0.02327(18) 0.70368(16) 0.0685(8) Uani 1 1 d . . .
H19 H 0.0367 0.0113 0.7369 0.082 Uiso 1 1 calc R . .
C20 C 0.0297(3) -0.0073(2) 0.64666(16) 0.0722(9) Uani 1 1 d . . .
H20 H -0.0548 -0.0408 0.6412 0.087 Uiso 1 1 calc R . .
C21 C 0.0975(3) 0.01076(17) 0.59744(14) 0.0603(7) Uani 1 1 d . . .
H21 H 0.0574 -0.0104 0.5590 0.072 Uiso 1 1 calc R . .
C22 C 0.2859(3) 0.03444(15) 0.49557(12) 0.0527(6) Uani 1 1 d . . .
H22 H 0.2335 -0.0129 0.4864 0.063 Uiso 1 1 calc R . .
C23 C 0.3696(3) 0.07374(14) 0.45874(12) 0.0504(6) Uani 1 1 d . . .
C24 C 0.3994(3) 0.05255(19) 0.39659(13) 0.0672(8) Uani 1 1 d . . .
H24A H 0.3512 0.0906 0.3670 0.101 Uiso 1 1 calc R . .
H24B H 0.3581 0.0011 0.3854 0.101 Uiso 1 1 calc R . .
H24C H 0.5081 0.0523 0.3972 0.101 Uiso 1 1 calc R . .
C25 C 0.8215(3) 0.21080(13) 0.60969(13) 0.0485(6) Uani 1 1 d . . .
C26 C 0.8638(3) 0.20979(15) 0.67723(13) 0.0509(6) Uani 1 1 d . . .
C27 C 0.7818(3) 0.16520(16) 0.71319(14) 0.0580(7) Uani 1 1 d . . .
H27 H 0.6926 0.1394 0.6947 0.070 Uiso 1 1 calc R . .
C28 C 0.8313(4) 0.1588(2) 0.77578(15) 0.0713(9) Uani 1 1 d . . .
H28 H 0.7769 0.1279 0.7992 0.086 Uiso 1 1 calc R . .
C29 C 0.9604(4) 0.1980(2) 0.80370(15) 0.0751(9) Uani 1 1 d . . .
H29 H 0.9929 0.1940 0.8461 0.090 Uiso 1 1 calc R . .
C30 C 1.0423(4) 0.2432(2) 0.76938(18) 0.0771(10) Uani 1 1 d . . .
H30 H 1.1291 0.2704 0.7887 0.093 Uiso 1 1 calc R . .
C31 C 0.9958(3) 0.24858(16) 0.70590(16) 0.0646(8) Uani 1 1 d . . .
H31 H 1.0530 0.2781 0.6826 0.078 Uiso 1 1 calc R . .
C32 C 0.9207(3) 0.20282(15) 0.56753(14) 0.0565(7) Uani 1 1 d . . .
H32 H 1.0273 0.1996 0.5767 0.068 Uiso 1 1 calc R . .
C33 C 0.8308(3) 0.20066(14) 0.51019(14) 0.0539(6) Uani 1 1 d . . .
C34 C 0.8773(4) 0.19417(19) 0.44888(16) 0.0767(9) Uani 1 1 d . . .
H34A H 0.8303 0.1484 0.4278 0.115 Uiso 1 1 calc R . .
H34B H 0.9870 0.1895 0.4543 0.115 Uiso 1 1 calc R . .
H34C H 0.8446 0.2405 0.4250 0.115 Uiso 1 1 calc R . .
B35 B 0.5323(4) 0.20370(16) 0.46979(14) 0.0513(7) Uani 1 1 d . . .
H35 H 0.5556 0.1899 0.4293 0.062 Uiso 1 1 calc R . .

loop_
_atom_site_aniso_label
_atom_site_aniso_U_11
_atom_site_aniso_U_22
_atom_site_aniso_U_33
_atom_site_aniso_U_23
_atom_site_aniso_U_13
_atom_site_aniso_U_12
Zn1 0.04442(17) 0.03948(15) 0.04031(17) -0.00026(11) 0.00946(11) 0.00219(10)
S1 0.0502(3) 0.0469(3) 0.0463(4) -0.0049(3) 0.0163(3) -0.0093(3)
N1 0.0585(12) 0.0412(10) 0.0428(12) 0.0034(9) 0.0074(9) 0.0076(9)
N2 0.0548(11) 0.0394(10) 0.0441(12) -0.0026(8) 0.0099(9) 0.0003(9)
N3 0.0441(11) 0.0542(11) 0.0456(13) 0.0036(9) 0.0121(9) 0.0061(9)
N4 0.0606(12) 0.0459(10) 0.0416(12) 0.0028(9) 0.0112(9) 0.0029(9)
N5 0.0585(12) 0.0429(10) 0.0444(12) -0.0030(9) 0.0100(9) 0.0033(9)
N6 0.0555(12) 0.0473(11) 0.0481(13) 0.0009(9) 0.0196(10) 0.0045(9)
C1 0.0520(13) 0.0402(11) 0.0430(14) -0.0019(10) 0.0048(11) -0.0034(10)
C2 0.0732(18) 0.0538(15) 0.0560(18) 0.0016(13) -0.0048(14) -0.0066(13)
C3 0.0798(19) 0.0559(15) 0.068(2) 0.0008(14) 0.0163(15) -0.0273(14)
C4 0.0788(19) 0.0543(15) 0.075(2) -0.0125(14) -0.0016(16) 0.0145(14)
C5 0.0460(13) 0.0410(11) 0.0514(16) 0.0048(10) -0.0006(11) -0.0002(10)
C6 0.0492(13) 0.0437(12) 0.0487(15) -0.0006(11) -0.0063(11) 0.0080(10)
C7 0.0526(15) 0.0560(14) 0.0665(19) 0.0037(13) 0.0063(13) 0.0076(12)
C8 0.0539(16) 0.087(2) 0.080(2) -0.0001(18) 0.0092(15) 0.0157(15)
C9 0.0648(19) 0.088(2) 0.081(3) -0.0198(19) -0.0053(17) 0.0264(18)
C10 0.089(2) 0.0504(15) 0.080(2) -0.0158(15) -0.0133(19) 0.0211(16)
C11 0.0695(17) 0.0481(14) 0.070(2) -0.0031(13) -0.0046(14) 0.0014(13)
C12 0.0599(15) 0.0502(14) 0.0595(18) 0.0190(12) 0.0063(13) 0.0038(12)
C13 0.0551(14) 0.0571(14) 0.0446(15) 0.0139(12) 0.0066(11) -0.0005(12)
C14 0.088(2) 0.082(2) 0.0534(19) 0.0196(16) 0.0209(15) 0.0116(17)
C15 0.0434(12) 0.0380(11) 0.0508(15) 0.0004(10) 0.0006(10) 0.0026(9)
C16 0.0439(12) 0.0355(11) 0.0574(16) 0.0029(10) 0.0039(11) 0.0048(9)
C17 0.0598(15) 0.0403(12) 0.0571(17) -0.0008(11) 0.0081(12) -0.0050(11)
C18 0.084(2) 0.0516(14) 0.0585(19) -0.0023(13) 0.0144(15) 0.0055(14)
C19 0.0627(17) 0.0718(18) 0.077(2) 0.0134(16) 0.0274(16) 0.0103(15)
C20 0.0503(16) 0.079(2) 0.086(3) 0.0140(18) 0.0096(16) -0.0137(14)
C21 0.0492(14) 0.0651(16) 0.0617(18) 0.0046(14) -0.0025(12) -0.0079(12)
C22 0.0540(14) 0.0445(12) 0.0555(17) -0.0071(11) -0.0005(12) -0.0018(11)
C23 0.0533(14) 0.0474(13) 0.0479(15) -0.0077(11) 0.0025(11) 0.0083(11)
C24 0.0730(18) 0.0734(18) 0.0543(18) -0.0163(14) 0.0088(14) 0.0051(15)
C25 0.0431(13) 0.0415(12) 0.0627(17) 0.0109(11) 0.0143(11) 0.0055(10)
C26 0.0383(12) 0.0533(14) 0.0615(17) 0.0097(12) 0.0106(11) 0.0106(10)
C27 0.0469(14) 0.0642(16) 0.0655(19) 0.0147(14) 0.0172(12) 0.0098(12)
C28 0.0682(19) 0.083(2) 0.068(2) 0.0213(17) 0.0270(16) 0.0201(16)
C29 0.078(2) 0.092(2) 0.0537(19) 0.0036(17) 0.0090(16) 0.0268(19)
C30 0.0580(18) 0.085(2) 0.081(3) 0.0003(17) -0.0053(17) 0.0077(15)
C31 0.0468(15) 0.0713(18) 0.074(2) 0.0144(14) 0.0067(14) 0.0045(12)
C32 0.0468(14) 0.0545(14) 0.073(2) 0.0136(13) 0.0236(13) 0.0112(11)
C33 0.0590(15) 0.0430(12) 0.0669(19) 0.0089(12) 0.0307(14) 0.0102(11)
C34 0.091(2) 0.0710(19) 0.082(2) 0.0075(17) 0.0511(19) 0.0142(17)
B35 0.0661(18) 0.0477(14) 0.0426(17) -0.0004(12) 0.0164(14) 0.0041(13)

loop_
_atom_type_symbol
_atom_type_description
_atom_type_scat_dispersion_real
_atom_type_scat_dispersion_imag
_atom_type_scat_source
C C 0.0033 0.0016 'International Tables Vol C Tables 4.2.6.8 and 6.1.1.4'
H H 0.0000 0.0000 'International Tables Vol C Tables 4.2.6.8 and 6.1.1.4'
N N 0.0061 0.0033 'International Tables Vol C Tables 4.2.6.8 and 6.1.1.4'
S S 0.1246 0.1234 'International Tables Vol C Tables 4.2.6.8 and 6.1.1.4'
Zn Zn 0.2839 1.4301 'International Tables Vol C Tables 4.2.6.8 and 6.1.1.4'
B B 0.0013 0.0007 'International Tables Vol C Tables 4.2.6.8 and 6.1.1.4'

loop_
_geom_angle_atom_site_label_1
_geom_angle_atom_site_label_2
_geom_angle_atom_site_label_3
_geom_angle
_geom_angle_site_symmetry_1
_geom_angle_site_symmetry_3
_geom_angle_publ_flag
N1 Zn1 N2 89.73(8) . . ?
N1 Zn1 N3 97.08(8) . . ?
N2 Zn1 N3 87.46(8) . . ?
N1 Zn1 S1 122.74(6) . . ?
N2 Zn1 S1 126.40(6) . . ?
N3 Zn1 S1 123.60(6) . . ?
C1 S1 Zn1 108.56(8) . . ?
C5 N1 N4 106.8(2) . . ?
C5 N1 Zn1 138.62(18) . . ?
N4 N1 Zn1 113.21(14) . . ?
C15 N2 N5 106.79(19) . . ?
C15 N2 Zn1 141.93(18) . . ?
N5 N2 Zn1 111.28(14) . . ?
C25 N3 N6 106.64(19) . . ?
C25 N3 Zn1 139.53(18) . . ?
N6 N3 Zn1 113.01(14) . . ?
C13 N4 N1 109.9(2) . . ?
C13 N4 B35 130.6(2) . . ?
N1 N4 B35 119.46(19) . . ?
C23 N5 N2 109.7(2) . . ?
C23 N5 B35 128.2(2) . . ?
N2 N5 B35 122.11(19) . . ?
C33 N6 N3 109.9(2) . . ?
C33 N6 B35 130.5(2) . . ?
N3 N6 B35 119.61(19) . . ?
C3 C1 C4 109.8(2) . . ?
C3 C1 C2 110.3(2) . . ?
C4 C1 C2 109.3(2) . . ?
C3 C1 S1 112.18(18) . . ?
C4 C1 S1 108.06(18) . . ?
C2 C1 S1 107.16(16) . . ?
C1 C2 H2A 109.5 . . ?
C1 C2 H2B 109.5 . . ?
H2A C2 H2B 109.5 . . ?
C1 C2 H2C 109.5 . . ?
H2A C2 H2C 109.5 . . ?
H2B C2 H2C 109.5 . . ?
C1 C3 H3A 109.5 . . ?
C1 C3 H3B 109.5 . . ?
H3A C3 H3B 109.5 . . ?
C1 C3 H3C 109.5 . . ?
H3A C3 H3C 109.5 . . ?
H3B C3 H3C 109.5 . . ?
C1 C4 H4A 109.5 . . ?
C1 C4 H4B 109.5 . . ?
H4A C4 H4B 109.5 . . ?
C1 C4 H4C 109.5 . . ?
H4A C4 H4C 109.5 . . ?
H4B C4 H4C 109.5 . . ?
N1 C5 C12 109.1(2) . . ?
N1 C5 C6 123.5(2) . . ?
C12 C5 C6 127.2(2) . . ?
C7 C6 C11 118.4(3) . . ?
C7 C6 C5 121.1(2) . . ?
C11 C6 C5 120.3(3) . . ?
C8 C7 C6 120.9(3) . . ?
C8 C7 H7 119.6 . . ?
C6 C7 H7 119.6 . . ?
C9 C8 C7 120.3(3) . . ?
C9 C8 H8 119.8 . . ?
C7 C8 H8 119.8 . . ?
C8 C9 C10 120.0(3) . . ?
C8 C9 H9 120.0 . . ?
C10 C9 H9 120.0 . . ?
C9 C10 C11 120.8(3) . . ?
C9 C10 H10 119.6 . . ?
C11 C10 H10 119.6 . . ?
C6 C11 C10 119.6(3) . . ?
C6 C11 H11 120.2 . . ?
C10 C11 H11 120.2 . . ?
C13 C12 C5 106.7(2) . . ?
C13 C12 H12 126.7 . . ?
C5 C12 H12 126.7 . . ?
N4 C13 C12 107.5(2) . . ?
N4 C13 C14 123.2(2) . . ?
C12 C13 C14 129.3(2) . . ?
C13 C14 H14A 109.5 . . ?
C13 C14 H14B 109.5 . . ?
H14A C14 H14B 109.5 . . ?
C13 C14 H14C 109.5 . . ?
H14A C14 H14C 109.5 . . ?
H14B C14 H14C 109.5 . . ?
N2 C15 C22 109.2(2) . . ?
N2 C15 C16 122.7(2) . . ?
C22 C15 C16 128.1(2) . . ?
C17 C16 C21 117.2(3) . . ?
C17 C16 C15 123.1(2) . . ?
C21 C16 C15 119.7(2) . . ?
C18 C17 C16 120.9(3) . . ?
C18 C17 H17 119.6 . . ?
C16 C17 H17 119.6 . . ?
C17 C18 C19 120.6(3) . . ?
C17 C18 H18 119.7 . . ?
C19 C18 H18 119.7 . . ?
C20 C19 C18 118.9(3) . . ?
C20 C19 H19 120.6 . . ?
C18 C19 H19 120.6 . . ?
C19 C20 C21 121.0(3) . . ?
C19 C20 H20 119.5 . . ?
C21 C20 H20 119.5 . . ?
C20 C21 C16 121.5(3) . . ?
C20 C21 H21 119.3 . . ?
C16 C21 H21 119.3 . . ?
C23 C22 C15 107.3(2) . . ?
C23 C22 H22 126.4 . . ?
C15 C22 H22 126.4 . . ?
N5 C23 C22 107.0(2) . . ?
N5 C23 C24 123.5(2) . . ?
C22 C23 C24 129.5(2) . . ?
C23 C24 H24A 109.5 . . ?
C23 C24 H24B 109.5 . . ?
H24A C24 H24B 109.5 . . ?
C23 C24 H24C 109.5 . . ?
H24A C24 H24C 109.5 . . ?
H24B C24 H24C 109.5 . . ?
N3 C25 C32 109.3(2) . . ?
N3 C25 C26 123.8(2) . . ?
C32 C25 C26 126.8(2) . . ?
C27 C26 C31 118.7(3) . . ?
C27 C26 C25 121.4(2) . . ?
C31 C26 C25 119.6(2) . . ?
C28 C27 C26 120.7(3) . . ?
C28 C27 H27 119.6 . . ?
C26 C27 H27 119.6 . . ?
C29 C28 C27 120.1(3) . . ?
C29 C28 H28 119.9 . . ?
C27 C28 H28 119.9 . . ?
C28 C29 C30 120.3(3) . . ?
C28 C29 H29 119.9 . . ?
C30 C29 H29 119.9 . . ?
C29 C30 C31 120.2(3) . . ?
C29 C30 H30 119.9 . . ?
C31 C30 H30 119.9 . . ?
C30 C31 C26 119.9(3) . . ?
C30 C31 H31 120.0 . . ?
C26 C31 H31 120.0 . . ?
C33 C32 C25 106.7(2) . . ?
C33 C32 H32 126.6 . . ?
C25 C32 H32 126.6 . . ?
N6 C33 C32 107.5(2) . . ?
N6 C33 C34 123.3(3) . . ?
C32 C33 C34 129.3(3) . . ?
C33 C34 H34A 109.5 . . ?
C33 C34 H34B 109.5 . . ?
H34A C34 H34B 109.5 . . ?
C33 C34 H34C 109.5 . . ?
H34A C34 H34C 109.5 . . ?
H34B C34 H34C 109.5 . . ?
N6 B35 N4 109.3(2) . . ?
N6 B35 N5 109.3(2) . . ?
N4 B35 N5 109.7(2) . . ?
N6 B35 H35 109.5 . . ?
N4 B35 H35 109.5 . . ?
N5 B35 H35 109.5 . . ?

loop_
_geom_bond_atom_site_label_1
_geom_bond_atom_site_label_2
_geom_bond_distance
_geom_bond_site_symmetry_2
_geom_bond_publ_flag
Zn1 N1 2.078(2) . ?
Zn1 N2 2.0799(19) . ?
Zn1 N3 2.082(2) . ?
Zn1 S1 2.2169(8) . ?
S1 C1 1.859(2) . ?
N1 C5 1.344(3) . ?
N1 N4 1.373(3) . ?
N2 C15 1.338(3) . ?
N2 N5 1.380(3) . ?
N3 C25 1.341(3) . ?
N3 N6 1.373(3) . ?
N4 C13 1.349(3) . ?
N4 B35 1.542(3) . ?
N5 C23 1.364(3) . ?
N5 B35 1.546(4) . ?
N6 C33 1.357(3) . ?
N6 B35 1.540(4) . ?
C1 C3 1.516(4) . ?
C1 C4 1.522(4) . ?
C1 C2 1.523(3) . ?
C2 H2A 0.9600 . ?
C2 H2B 0.9600 . ?
C2 H2C 0.9600 . ?
C3 H3A 0.9600 . ?
C3 H3B 0.9600 . ?
C3 H3C 0.9600 . ?
C4 H4A 0.9600 . ?
C4 H4B 0.9600 . ?
C4 H4C 0.9600 . ?
C5 C12 1.394(4) . ?
C5 C6 1.469(4) . ?
C6 C7 1.382(4) . ?
C6 C11 1.390(4) . ?
C7 C8 1.382(4) . ?
C7 H7 0.9300 . ?
C8 C9 1.361(5) . ?
C8 H8 0.9300 . ?
C9 C10 1.355(5) . ?
C9 H9 0.9300 . ?
C10 C11 1.395(4) . ?
C10 H10 0.9300 . ?
C11 H11 0.9300 . ?
C12 C13 1.373(4) . ?
C12 H12 0.9300 . ?
C13 C14 1.499(4) . ?
C14 H14A 0.9600 . ?
C14 H14B 0.9600 . ?
C14 H14C 0.9600 . ?
C15 C22 1.395(3) . ?
C15 C16 1.467(4) . ?
C16 C17 1.389(4) . ?
C16 C21 1.395(3) . ?
C17 C18 1.382(4) . ?
C17 H17 0.9300 . ?
C18 C19 1.383(4) . ?
C18 H18 0.9300 . ?
C19 C20 1.364(4) . ?
C19 H19 0.9300 . ?
C20 C21 1.368(4) . ?
C20 H20 0.9300 . ?
C21 H21 0.9300 . ?
C22 C23 1.368(4) . ?
C22 H22 0.9300 . ?
C23 C24 1.487(4) . ?
C24 H24A 0.9600 . ?
C24 H24B 0.9600 . ?
C24 H24C 0.9600 . ?
C25 C32 1.397(3) . ?
C25 C26 1.469(4) . ?
C26 C27 1.391(4) . ?
C26 C31 1.389(4) . ?
C27 C28 1.375(4) . ?
C27 H27 0.9300 . ?
C28 C29 1.367(5) . ?
C28 H28 0.9300 . ?
C29 C30 1.374(5) . ?
C29 H29 0.9300 . ?
C30 C31 1.389(5) . ?
C30 H30 0.9300 . ?
C31 H31 0.9300 . ?
C32 C33 1.367(4) . ?
C32 H32 0.9300 . ?
C33 C34 1.488(4) . ?
C34 H34A 0.9600 . ?
C34 H34B 0.9600 . ?
C34 H34C 0.9600 . ?
B35 H35 0.9800 . ?
